data_2023474
loop_
_publ_author_name
'K&#xf6;nig, Julien A'
'Morgenstern, Bernd'
'Jauch, Johann'

_publ_section_title
;
 Synthesis and crystal structure analysis of substituted
 bi-cyclo-[3.3.1]nona-nones.
;
_journal_coeditor_code EV2016
_journal_issue 'Pt 5'
_journal_name_full 'Acta crystallographica. Section E, Crystallographic communications'
_journal_page_first 405
_journal_page_last 411
_journal_paper_doi 10.1107/S2056989025003299
_journal_volume 81
_journal_year 2025
_chemical_formula_iupac 'C22 H32 O3'
_chemical_formula_moiety 'C22 H32 O3'
_chemical_formula_sum 'C22 H32 O3'
_chemical_formula_weight 344.47
_chemical_name_systematic
4-Methoxy-6-methyl-1-(3-methylbut-2-en-1-yl)-6-(4-methylpent-3-en-1-yl)bicyclo[3.3.1]non-3-ene-2,9-dione
_space_group_crystal_system monoclinic
_space_group_IT_number 14
_space_group_name_Hall '-P 2yn'
_space_group_name_H-M_alt 'P 1 21/n 1'
_atom_sites_solution_hydrogens geom
_atom_sites_solution_primary direct
_atom_sites_solution_secondary difmap
_audit_creation_method SHELXL-2019/3
_cell_angle_alpha 90
_cell_angle_beta 101.7020(10)
_cell_angle_gamma 90
_cell_formula_units_Z 4
_cell_length_a 14.1871(6)
_cell_length_b 6.3306(2)
_cell_length_c 22.4159(8)
_cell_measurement_reflns_used 5403
_cell_measurement_temperature 133(2)
_cell_measurement_theta_max 26.98
_cell_measurement_theta_min 2.87
_cell_volume 1971.39(13)
_computing_cell_refinement
;
SAINT  (Bruker, 2021)
;
_computing_data_collection
;
APEX4 (Bruker, 2021)
;
_computing_data_reduction
;
SAINT  (Bruker, 2021)
;
_computing_molecular_graphics
;
DIAMOND (Brandenburg, 2020)
;
_computing_publication_material
;
publCIF (Westrip, 2010)
;
_computing_structure_refinement
;
SHELXL2019 (Sheldrick, 2015<i>b</i>) and
ShelXle (H\"ubschle <i>et al.</i>,  2011)
;
_computing_structure_solution
;
SHELXT2018 (Sheldrick, 2015<i>a</i>)
;
_diffrn_ambient_temperature 133(2)
_diffrn_measured_fraction_theta_full 0.999
_diffrn_measured_fraction_theta_max 0.998
_diffrn_measurement_device_type 'Bruker D8 VENTURE PHOTON II'
_diffrn_measurement_method '\f and \w scans'
_diffrn_radiation_type MoK\a
_diffrn_radiation_wavelength 0.71073
_diffrn_reflns_av_R_equivalents 0.0671
_diffrn_reflns_av_unetI/netI 0.0385
_diffrn_reflns_limit_h_max 18
_diffrn_reflns_limit_h_min -18
_diffrn_reflns_limit_k_max 7
_diffrn_reflns_limit_k_min -8
_diffrn_reflns_limit_l_max 28
_diffrn_reflns_limit_l_min -28
_diffrn_reflns_number 28995
_diffrn_reflns_theta_full 25.242
_diffrn_reflns_theta_max 27.132
_diffrn_reflns_theta_min 2.871
_diffrn_source 'INCOATEC I\^A\mS microfocus sealed tube'
_exptl_absorpt_coefficient_mu 0.075
_exptl_absorpt_correction_T_max 0.7455
_exptl_absorpt_correction_T_min 0.6873
_exptl_absorpt_correction_type multi-scan
_exptl_absorpt_process_details
;
(SADABS; Krause <i>et al.</i>,  2015)
;
_exptl_crystal_colour colourless
_exptl_crystal_density_diffrn 1.161
_exptl_crystal_description plate
_exptl_crystal_F_000 752
_exptl_crystal_size_max 0.180
_exptl_crystal_size_mid 0.140
_exptl_crystal_size_min 0.040
_refine_diff_density_max 0.279
_refine_diff_density_min -0.218
_refine_ls_extinction_method none
_refine_ls_goodness_of_fit_ref 1.050
_refine_ls_hydrogen_treatment constr
_refine_ls_matrix_type full
_refine_ls_number_parameters 232
_refine_ls_number_reflns 4348
_refine_ls_number_restraints 0
_refine_ls_restrained_S_all 1.050
_refine_ls_R_factor_all 0.0685
_refine_ls_R_factor_gt 0.0455
_refine_ls_shift/su_max 0.001
_refine_ls_shift/su_mean 0.000
_refine_ls_structure_factor_coef Fsqd
_refine_ls_weighting_details 'w=1/[\s^2^(Fo^2^)+(0.0448P)^2^+0.8443P] where P=(Fo^2^+2Fc^2^)/3'
_refine_ls_weighting_scheme calc
_refine_ls_wR_factor_gt 0.1024
_refine_ls_wR_factor_ref 0.1159
_reflns_number_gt 3271
_reflns_number_total 4348
_reflns_threshold_expression 'I > 2\s(I)'
_cod_data_source_file ev2016.cif
_cod_data_source_block 3
_cod_depositor_comments 'Adding full bibliography for 2023472--2023475.cif.'
_cod_original_sg_symbol_H-M 'P 21/n'
_cod_database_code 2023474
_shelx_space_group_comment
;
The symmetry employed for this shelxl refinement is uniquely defined
by the following loop, which should always be used as a source of
symmetry information in preference to the above space-group names.
They are only intended as comments.
;
_shelx_estimated_absorpt_t_min 0.987
_shelx_estimated_absorpt_t_max 0.997

loop_
_space_group_symop_operation_xyz
'x, y, z'
'-x+1/2, y+1/2, -z+1/2'
'-x, -y, -z'
'x-1/2, -y-1/2, z-1/2'

loop_
_atom_site_type_symbol
_atom_site_label
_atom_site_fract_x
_atom_site_fract_y
_atom_site_fract_z
_atom_site_U_iso_or_equiv
_atom_site_adp_type
_atom_site_calc_flag
_atom_site_occupancy
_atom_site_disorder_assembly
_atom_site_disorder_group
O O1 0.39938(7) 0.15883(17) 0.60348(5) 0.0219(2) Uani d 1 . .
O O2 0.65032(8) 0.42454(18) 0.51454(5) 0.0248(3) Uani d 1 . .
O O3 0.69009(8) 0.20509(19) 0.71052(5) 0.0270(3) Uani d 1 . .
C C1 0.53136(10) 0.3264(2) 0.66586(7) 0.0180(3) Uani d 1 . .
H H1 0.511136 0.232666 0.696903 0.022 Uiso calc 1 . .
C C2 0.48471(10) 0.2511(2) 0.60337(7) 0.0177(3) Uani d 1 . .
C C11 0.81757(10) 0.2004(3) 0.60868(7) 0.0212(3) Uani d 1 . .
H H11 0.807199 0.084368 0.633448 0.025 Uiso calc 1 . .
C C12 0.85993(11) 0.1573(3) 0.56230(7) 0.0223(3) Uani d 1 . .
C C13 0.89729(12) -0.0610(3) 0.55400(8) 0.0299(4) Uani d 1 . .
H H13A 0.865158 -0.116923 0.514308 0.045 Uiso calc 1 . .
H H13B 0.884177 -0.153610 0.586396 0.045 Uiso calc 1 . .
H H13C 0.966851 -0.054570 0.555907 0.045 Uiso calc 1 . .
C C14 0.87732(13) 0.3143(3) 0.51526(8) 0.0310(4) Uani d 1 . .
H H14A 0.848722 0.261744 0.474485 0.047 Uiso calc 1 . .
H H14B 0.946743 0.333557 0.518615 0.047 Uiso calc 1 . .
H H14C 0.847832 0.449848 0.522063 0.047 Uiso calc 1 . .
C C15 0.55095(12) 0.6122(3) 0.74496(7) 0.0265(4) Uani d 1 . .
H H15A 0.532511 0.755107 0.754900 0.040 Uiso calc 1 . .
H H15B 0.621187 0.603420 0.750744 0.040 Uiso calc 1 . .
H H15C 0.528252 0.510118 0.771758 0.040 Uiso calc 1 . .
C C16 0.39580(11) 0.5993(3) 0.66583(7) 0.0218(3) Uani d 1 . .
H H16A 0.384466 0.751796 0.671266 0.026 Uiso calc 1 . .
H H16B 0.369708 0.565027 0.622540 0.026 Uiso calc 1 . .
C C17 0.33786(11) 0.4754(3) 0.70482(7) 0.0257(4) Uani d 1 . .
H H17A 0.339038 0.323133 0.694948 0.031 Uiso calc 1 . .
H H17B 0.367411 0.493600 0.748477 0.031 Uiso calc 1 . .
C C18 0.23549(11) 0.5523(3) 0.69309(8) 0.0279(4) Uani d 1 . .
H H18 0.225678 0.687173 0.709382 0.033 Uiso calc 1 . .
C C19 0.15695(12) 0.4559(3) 0.66287(8) 0.0268(4) Uani d 1 . .
C C20 0.15578(14) 0.2407(3) 0.63505(9) 0.0399(5) Uani d 1 . .
H H20A 0.104596 0.155924 0.646702 0.060 Uiso calc 1 . .
H H20B 0.218028 0.171697 0.649642 0.060 Uiso calc 1 . .
H H20C 0.143955 0.253524 0.590581 0.060 Uiso calc 1 . .
C C21 0.06030(12) 0.5629(3) 0.65247(9) 0.0378(5) Uani d 1 . .
H H21A 0.015217 0.476108 0.669694 0.057 Uiso calc 1 . .
H H21B 0.035856 0.580812 0.608633 0.057 Uiso calc 1 . .
H H21C 0.066863 0.701625 0.672309 0.057 Uiso calc 1 . .
C C22 0.34621(11) 0.0763(3) 0.54652(8) 0.0271(4) Uani d 1 . .
H H22A 0.288167 0.004550 0.553438 0.041 Uiso calc 1 . .
H H22B 0.386501 -0.024249 0.529772 0.041 Uiso calc 1 . .
H H22C 0.327832 0.192700 0.517674 0.041 Uiso calc 1 . .
C C3 0.52562(10) 0.2750(2) 0.55459(7) 0.0202(3) Uani d 1 . .
H H3 0.493355 0.222681 0.516124 0.024 Uiso calc 1 . .
C C4 0.61796(11) 0.3789(2) 0.55963(7) 0.0190(3) Uani d 1 . .
C C5 0.67586(10) 0.4359(2) 0.62303(7) 0.0180(3) Uani d 1 . .
C C6 0.65342(11) 0.6707(2) 0.63564(7) 0.0218(3) Uani d 1 . .
H H6A 0.692482 0.713146 0.675594 0.026 Uiso calc 1 . .
H H6B 0.672651 0.761032 0.604069 0.026 Uiso calc 1 . .
C C7 0.54739(11) 0.7092(2) 0.63586(7) 0.0220(3) Uani d 1 . .
H H7A 0.509788 0.691352 0.593857 0.026 Uiso calc 1 . .
H H7B 0.539427 0.857263 0.648144 0.026 Uiso calc 1 . .
C C8 0.50547(10) 0.5620(2) 0.67851(7) 0.0191(3) Uani d 1 . .
C C9 0.63940(10) 0.3078(2) 0.67122(7) 0.0182(3) Uani d 1 . .
C C10 0.78446(11) 0.4122(3) 0.62607(7) 0.0222(3) Uani d 1 . .
H H10A 0.804318 0.519739 0.599017 0.027 Uiso calc 1 . .
H H10B 0.818498 0.444174 0.668169 0.027 Uiso calc 1 . .

loop_
_atom_site_aniso_label
_atom_site_aniso_U_11
_atom_site_aniso_U_22
_atom_site_aniso_U_33
_atom_site_aniso_U_12
_atom_site_aniso_U_13
_atom_site_aniso_U_23
O1 0.0186(5) 0.0217(6) 0.0243(6) -0.0033(4) 0.0018(4) -0.0049(5)
O2 0.0266(6) 0.0293(6) 0.0191(6) 0.0028(5) 0.0061(5) 0.0040(5)
O3 0.0232(6) 0.0330(7) 0.0229(6) 0.0051(5) 0.0002(5) 0.0084(5)
C1 0.0191(7) 0.0180(7) 0.0164(7) 0.0000(6) 0.0026(6) 0.0009(6)
C2 0.0160(7) 0.0134(7) 0.0221(7) 0.0018(5) 0.0000(6) 0.0001(6)
C11 0.0162(7) 0.0226(8) 0.0235(8) -0.0006(6) 0.0007(6) 0.0025(6)
C12 0.0171(7) 0.0229(8) 0.0253(8) 0.0003(6) 0.0007(6) -0.0007(6)
C13 0.0256(8) 0.0272(9) 0.0359(10) 0.0047(7) 0.0039(7) -0.0028(8)
C14 0.0327(9) 0.0318(10) 0.0308(9) 0.0006(7) 0.0119(7) 0.0016(8)
C15 0.0246(8) 0.0327(9) 0.0213(8) -0.0013(7) 0.0022(6) -0.0069(7)
C16 0.0208(8) 0.0222(8) 0.0219(8) 0.0032(6) 0.0031(6) -0.0022(6)
C17 0.0224(8) 0.0319(9) 0.0231(8) 0.0017(7) 0.0050(6) -0.0011(7)
C18 0.0246(8) 0.0313(9) 0.0291(9) 0.0026(7) 0.0087(7) -0.0041(7)
C19 0.0254(8) 0.0319(10) 0.0235(8) 0.0005(7) 0.0060(7) 0.0035(7)
C20 0.0359(10) 0.0408(12) 0.0402(11) -0.0035(9) 0.0009(8) -0.0066(9)
C21 0.0230(9) 0.0478(12) 0.0417(11) 0.0009(8) 0.0048(8) 0.0060(9)
C22 0.0212(8) 0.0291(9) 0.0281(9) -0.0046(7) -0.0017(7) -0.0087(7)
C3 0.0205(7) 0.0212(8) 0.0170(7) 0.0018(6) -0.0008(6) -0.0037(6)
C4 0.0203(7) 0.0165(7) 0.0194(8) 0.0054(6) 0.0022(6) 0.0013(6)
C5 0.0172(7) 0.0185(8) 0.0180(7) -0.0003(6) 0.0025(6) -0.0006(6)
C6 0.0241(8) 0.0176(8) 0.0245(8) -0.0014(6) 0.0065(6) -0.0012(6)
C7 0.0242(8) 0.0159(7) 0.0262(8) 0.0026(6) 0.0058(6) -0.0014(6)
C8 0.0198(7) 0.0201(8) 0.0170(7) 0.0013(6) 0.0025(6) -0.0025(6)
C9 0.0207(7) 0.0163(7) 0.0161(7) 0.0005(6) 0.0003(6) -0.0018(6)
C10 0.0183(7) 0.0236(8) 0.0242(8) -0.0015(6) 0.0035(6) -0.0002(6)

loop_
_atom_type_symbol
_atom_type_description
_atom_type_scat_dispersion_real
_atom_type_scat_dispersion_imag
_atom_type_scat_source
C C 0.0033 0.0016 'International Tables Vol C Tables 4.2.6.8 and 6.1.1.4'
H H 0.0000 0.0000 'International Tables Vol C Tables 4.2.6.8 and 6.1.1.4'
O O 0.0106 0.0060 'International Tables Vol C Tables 4.2.6.8 and 6.1.1.4'

loop_
_geom_angle_atom_site_label_1
_geom_angle_atom_site_label_2
_geom_angle_atom_site_label_3
_geom_angle_site_symmetry_1
_geom_angle_site_symmetry_3
_geom_angle
_geom_angle_publ_flag
C2 O1 C22 . . 117.71(12) ?
C2 C1 C9 . . 107.24(12) ?
C2 C1 C8 . . 113.22(12) ?
C9 C1 C8 . . 109.15(12) ?
C2 C1 H1 . . 109.1 ?
C9 C1 H1 . . 109.1 ?
C8 C1 H1 . . 109.1 ?
O1 C2 C3 . . 125.94(14) ?
O1 C2 C1 . . 111.29(12) ?
C3 C2 C1 . . 122.77(13) ?
C12 C11 C10 . . 127.01(15) ?
C12 C11 H11 . . 116.5 ?
C10 C11 H11 . . 116.5 ?
C11 C12 C13 . . 120.73(15) ?
C11 C12 C14 . . 125.18(15) ?
C13 C12 C14 . . 114.07(14) ?
C12 C13 H13A . . 109.5 ?
C12 C13 H13B . . 109.5 ?
H13A C13 H13B . . 109.5 ?
C12 C13 H13C . . 109.5 ?
H13A C13 H13C . . 109.5 ?
H13B C13 H13C . . 109.5 ?
C12 C14 H14A . . 109.5 ?
C12 C14 H14B . . 109.5 ?
H14A C14 H14B . . 109.5 ?
C12 C14 H14C . . 109.5 ?
H14A C14 H14C . . 109.5 ?
H14B C14 H14C . . 109.5 ?
C8 C15 H15A . . 109.5 ?
C8 C15 H15B . . 109.5 ?
H15A C15 H15B . . 109.5 ?
C8 C15 H15C . . 109.5 ?
H15A C15 H15C . . 109.5 ?
H15B C15 H15C . . 109.5 ?
C17 C16 C8 . . 117.03(13) ?
C17 C16 H16A . . 108.0 ?
C8 C16 H16A . . 108.0 ?
C17 C16 H16B . . 108.0 ?
C8 C16 H16B . . 108.0 ?
H16A C16 H16B . . 107.3 ?
C18 C17 C16 . . 110.21(14) ?
C18 C17 H17A . . 109.6 ?
C16 C17 H17A . . 109.6 ?
C18 C17 H17B . . 109.6 ?
C16 C17 H17B . . 109.6 ?
H17A C17 H17B . . 108.1 ?
C19 C18 C17 . . 128.37(16) ?
C19 C18 H18 . . 115.8 ?
C17 C18 H18 . . 115.8 ?
C18 C19 C20 . . 124.57(16) ?
C18 C19 C21 . . 121.04(17) ?
C20 C19 C21 . . 114.36(16) ?
C19 C20 H20A . . 109.5 ?
C19 C20 H20B . . 109.5 ?
H20A C20 H20B . . 109.5 ?
C19 C20 H20C . . 109.5 ?
H20A C20 H20C . . 109.5 ?
H20B C20 H20C . . 109.5 ?
C19 C21 H21A . . 109.5 ?
C19 C21 H21B . . 109.5 ?
H21A C21 H21B . . 109.5 ?
C19 C21 H21C . . 109.5 ?
H21A C21 H21C . . 109.5 ?
H21B C21 H21C . . 109.5 ?
O1 C22 H22A . . 109.5 ?
O1 C22 H22B . . 109.5 ?
H22A C22 H22B . . 109.5 ?
O1 C22 H22C . . 109.5 ?
H22A C22 H22C . . 109.5 ?
H22B C22 H22C . . 109.5 ?
C2 C3 C4 . . 121.28(14) ?
C2 C3 H3 . . 119.4 ?
C4 C3 H3 . . 119.4 ?
O2 C4 C3 . . 121.74(14) ?
O2 C4 C5 . . 119.27(14) ?
C3 C4 C5 . . 118.99(13) ?
C9 C5 C4 . . 109.70(12) ?
C9 C5 C10 . . 113.49(12) ?
C4 C5 C10 . . 111.23(12) ?
C9 C5 C6 . . 105.56(12) ?
C4 C5 C6 . . 107.55(12) ?
C10 C5 C6 . . 108.98(12) ?
C7 C6 C5 . . 113.00(12) ?
C7 C6 H6A . . 109.0 ?
C5 C6 H6A . . 109.0 ?
C7 C6 H6B . . 109.0 ?
C5 C6 H6B . . 109.0 ?
H6A C6 H6B . . 107.8 ?
C6 C7 C8 . . 114.29(13) ?
C6 C7 H7A . . 108.7 ?
C8 C7 H7A . . 108.7 ?
C6 C7 H7B . . 108.7 ?
C8 C7 H7B . . 108.7 ?
H7A C7 H7B . . 107.6 ?
C15 C8 C7 . . 109.82(13) ?
C15 C8 C16 . . 110.96(12) ?
C7 C8 C16 . . 107.18(12) ?
C15 C8 C1 . . 107.69(13) ?
C7 C8 C1 . . 109.14(12) ?
C16 C8 C1 . . 112.04(12) ?
O3 C9 C1 . . 122.82(14) ?
O3 C9 C5 . . 124.51(14) ?
C1 C9 C5 . . 112.66(12) ?
C11 C10 C5 . . 116.15(13) ?
C11 C10 H10A . . 108.2 ?
C5 C10 H10A . . 108.2 ?
C11 C10 H10B . . 108.2 ?
C5 C10 H10B . . 108.2 ?
H10A C10 H10B . . 107.4 ?

loop_
_geom_bond_atom_site_label_1
_geom_bond_atom_site_label_2
_geom_bond_site_symmetry_2
_geom_bond_distance
_geom_bond_publ_flag
O1 C2 . 1.3445(17) ?
O1 C22 . 1.4425(19) ?
O2 C4 . 1.2263(18) ?
O3 C9 . 1.2078(18) ?
C1 C2 . 1.501(2) ?
C1 C9 . 1.518(2) ?
C1 C8 . 1.575(2) ?
C1 H1 . 1.0000 ?
C2 C3 . 1.346(2) ?
C11 C12 . 1.331(2) ?
C11 C10 . 1.498(2) ?
C11 H11 . 0.9500 ?
C12 C13 . 1.505(2) ?
C12 C14 . 1.505(2) ?
C13 H13A . 0.9800 ?
C13 H13B . 0.9800 ?
C13 H13C . 0.9800 ?
C14 H14A . 0.9800 ?
C14 H14B . 0.9800 ?
C14 H14C . 0.9800 ?
C15 C8 . 1.532(2) ?
C15 H15A . 0.9800 ?
C15 H15B . 0.9800 ?
C15 H15C . 0.9800 ?
C16 C17 . 1.532(2) ?
C16 C8 . 1.542(2) ?
C16 H16A . 0.9900 ?
C16 H16B . 0.9900 ?
C17 C18 . 1.503(2) ?
C17 H17A . 0.9900 ?
C17 H17B . 0.9900 ?
C18 C19 . 1.329(2) ?
C18 H18 . 0.9500 ?
C19 C20 . 1.497(3) ?
C19 C21 . 1.505(2) ?
C20 H20A . 0.9800 ?
C20 H20B . 0.9800 ?
C20 H20C . 0.9800 ?
C21 H21A . 0.9800 ?
C21 H21B . 0.9800 ?
C21 H21C . 0.9800 ?
C22 H22A . 0.9800 ?
C22 H22B . 0.9800 ?
C22 H22C . 0.9800 ?
C3 C4 . 1.450(2) ?
C3 H3 . 0.9500 ?
C4 C5 . 1.533(2) ?
C5 C9 . 1.523(2) ?
C5 C10 . 1.536(2) ?
C5 C6 . 1.558(2) ?
C6 C7 . 1.525(2) ?
C6 H6A . 0.9900 ?
C6 H6B . 0.9900 ?
C7 C8 . 1.538(2) ?
C7 H7A . 0.9900 ?
C7 H7B . 0.9900 ?
C10 H10A . 0.9900 ?
C10 H10B . 0.9900 ?

loop_
_geom_torsion_atom_site_label_1
_geom_torsion_atom_site_label_2
_geom_torsion_atom_site_label_3
_geom_torsion_atom_site_label_4
_geom_torsion_site_symmetry_1
_geom_torsion_site_symmetry_2
_geom_torsion_site_symmetry_3
_geom_torsion_site_symmetry_4
_geom_torsion
_geom_torsion_publ_flag
C22 O1 C2 C3 . . . . 0.3(2) ?
C22 O1 C2 C1 . . . . -179.43(13) ?
C9 C1 C2 O1 . . . . 147.89(12) ?
C8 C1 C2 O1 . . . . -91.66(15) ?
C9 C1 C2 C3 . . . . -31.9(2) ?
C8 C1 C2 C3 . . . . 88.60(17) ?
C10 C11 C12 C13 . . . . 174.40(15) ?
C10 C11 C12 C14 . . . . -4.1(3) ?
C8 C16 C17 C18 . . . . 171.90(13) ?
C16 C17 C18 C19 . . . . 107.5(2) ?
C17 C18 C19 C20 . . . . 1.7(3) ?
C17 C18 C19 C21 . . . . -176.41(16) ?
O1 C2 C3 C4 . . . . 179.48(14) ?
C1 C2 C3 C4 . . . . -0.8(2) ?
C2 C3 C4 O2 . . . . -170.94(15) ?
C2 C3 C4 C5 . . . . 8.2(2) ?
O2 C4 C5 C9 . . . . -162.44(13) ?
C3 C4 C5 C9 . . . . 18.39(18) ?
O2 C4 C5 C10 . . . . -36.05(19) ?
C3 C4 C5 C10 . . . . 144.78(14) ?
O2 C4 C5 C6 . . . . 83.22(16) ?
C3 C4 C5 C6 . . . . -95.96(15) ?
C9 C5 C6 C7 . . . . -55.72(16) ?
C4 C5 C6 C7 . . . . 61.36(16) ?
C10 C5 C6 C7 . . . . -177.95(13) ?
C5 C6 C7 C8 . . . . 52.82(18) ?
C6 C7 C8 C15 . . . . 67.77(17) ?
C6 C7 C8 C16 . . . . -171.61(13) ?
C6 C7 C8 C1 . . . . -50.07(17) ?
C17 C16 C8 C15 . . . . -57.88(18) ?
C17 C16 C8 C7 . . . . -177.78(13) ?
C17 C16 C8 C1 . . . . 62.53(17) ?
C2 C1 C8 C15 . . . . 175.62(12) ?
C9 C1 C8 C15 . . . . -65.02(15) ?
C2 C1 C8 C7 . . . . -65.22(16) ?
C9 C1 C8 C7 . . . . 54.14(16) ?
C2 C1 C8 C16 . . . . 53.33(16) ?
C9 C1 C8 C16 . . . . 172.69(12) ?
C2 C1 C9 O3 . . . . -122.71(16) ?
C8 C1 C9 O3 . . . . 114.28(16) ?
C2 C1 C9 C5 . . . . 58.69(16) ?
C8 C1 C9 C5 . . . . -64.32(15) ?
C4 C5 C9 O3 . . . . 128.82(16) ?
C10 C5 C9 O3 . . . . 3.7(2) ?
C6 C5 C9 O3 . . . . -115.57(16) ?
C4 C5 C9 C1 . . . . -52.61(16) ?
C10 C5 C9 C1 . . . . -177.70(12) ?
C6 C5 C9 C1 . . . . 63.01(15) ?
C12 C11 C10 C5 . . . . 117.26(17) ?
C9 C5 C10 C11 . . . . 68.76(17) ?
C4 C5 C10 C11 . . . . -55.51(18) ?
C6 C5 C10 C11 . . . . -173.92(13) ?
